data_7062431
loop_
_publ_author_name
'Klongdee, Fatima'
'Sasada, Yuto'
'Nakano, Motohiro'
'Chainok, Kittipong'
'Youngme, Sujittra'
'Boonmak, Jaursup'

_publ_section_title
;
 Synthesis, X-ray structures, and magnetic properties of seven polynuclear
 Cu(ii) complexes containing pyrazole-3,5-dicarboxylate with various
 ancillary ligands
;
_journal_issue 20
_journal_name_full 'New Journal of Chemistry'
_journal_page_first 9669
_journal_page_last 9680
_journal_paper_doi 10.1039/D3NJ00821E
_journal_volume 47
_journal_year 2023
_chemical_formula_sum 'C14 H22 Cu3 N8 O10'
_chemical_formula_weight 653.01
_chemical_name_common {diaqua-bis(ethylenediamine)-bis(mu-pyrazole-3,5-dicarbarboxylato)tricopper(II)}
_space_group_crystal_system triclinic
_space_group_IT_number 2
_space_group_name_Hall '-P 1'
_space_group_name_H-M_alt 'P -1'
_atom_sites_solution_hydrogens mixed
_audit_creation_method SHELXL-2014/7
_audit_update_record
;
2022-11-14 deposited with the CCDC.	2023-04-18 downloaded from the CCDC.
;
_cell_angle_alpha 114.0320(10)
_cell_angle_beta 94.7760(10)
_cell_angle_gamma 101.9570(10)
_cell_formula_units_Z 1
_cell_length_a 7.1285(2)
_cell_length_b 8.7861(3)
_cell_length_c 9.7390(4)
_cell_measurement_reflns_used 4342.5
_cell_measurement_temperature 298(2)
_cell_measurement_theta_max 27.375
_cell_measurement_theta_min 2.974
_cell_volume 535.33(3)
_computing_cell_refinement 'SAINT v8.34A (Bruker, 2013)'
_computing_data_collection BrukerAPEX2
_computing_data_reduction 'SAINT v8.34A (Bruker, 2013)'
_computing_molecular_graphics SHELXL
_computing_publication_material SHELXL
_computing_structure_refinement 'SHELXL-2014/7 (Sheldrick, 2014)'
_computing_structure_solution 'SHELXL-2014/7 (Sheldrick, 2014)'
_diffrn_ambient_temperature 298(2)
_diffrn_measured_fraction_theta_full 0.998
_diffrn_measured_fraction_theta_max 0.998
_diffrn_measurement_device_type
;
Bruker D8 QUEST PHOTON 100
;
_diffrn_measurement_method '\fand\w scans'
_diffrn_radiation_type MoK\a
_diffrn_radiation_wavelength 0.71073
_diffrn_reflns_av_R_equivalents 0.0729
_diffrn_reflns_av_unetI/netI 0.0442
_diffrn_reflns_Laue_measured_fraction_full 0.998
_diffrn_reflns_Laue_measured_fraction_max 0.998
_diffrn_reflns_limit_h_max 8
_diffrn_reflns_limit_h_min -9
_diffrn_reflns_limit_k_max 11
_diffrn_reflns_limit_k_min -11
_diffrn_reflns_limit_l_max 12
_diffrn_reflns_limit_l_min -12
_diffrn_reflns_number 18542
_diffrn_reflns_point_group_measured_fraction_full 0.998
_diffrn_reflns_point_group_measured_fraction_max 0.998
_diffrn_reflns_theta_full 25.242
_diffrn_reflns_theta_max 27.514
_diffrn_reflns_theta_min 2.974
_diffrn_source 'fine-focus sealed tube'
_exptl_absorpt_coefficient_mu 3.026
_exptl_absorpt_correction_T_max 0.7456
_exptl_absorpt_correction_T_min 0.5744
_exptl_absorpt_correction_type multi-scan
_exptl_absorpt_process_details SADABS-2014/5
_exptl_crystal_colour blue
_exptl_crystal_density_diffrn 2.026
_exptl_crystal_description block
_exptl_crystal_F_000 329
_exptl_crystal_size_max 0.250
_exptl_crystal_size_mid 0.120
_exptl_crystal_size_min 0.120
_refine_diff_density_max 0.555
_refine_diff_density_min -0.406
_refine_diff_density_rms 0.096
_refine_ls_extinction_method none
_refine_ls_goodness_of_fit_ref 1.043
_refine_ls_hydrogen_treatment mixed
_refine_ls_matrix_type full
_refine_ls_number_parameters 184
_refine_ls_number_reflns 2456
_refine_ls_number_restraints 0
_refine_ls_restrained_S_all 1.043
_refine_ls_R_factor_all 0.0413
_refine_ls_R_factor_gt 0.0313
_refine_ls_shift/su_max 0.001
_refine_ls_shift/su_mean 0.000
_refine_ls_structure_factor_coef Fsqd
_refine_ls_weighting_details 'w=1/[\s^2^(Fo^2^)+(0.0294P)^2^+0.5553P] where P=(Fo^2^+2Fc^2^)/3'
_refine_ls_weighting_scheme calc
_refine_ls_wR_factor_gt 0.0731
_refine_ls_wR_factor_ref 0.0770
_reflns_Friedel_coverage 0.000
_reflns_number_gt 2085
_reflns_number_total 2456
_reflns_threshold_expression 'I > 2\s(I)'
_cod_data_source_file d3nj00821e2.cif
_cod_data_source_block compound7
_cod_depositor_comments 'Adding full bibliography for 7062429--7062435.cif.'
_cod_database_code 7062431
_shelx_shelxl_version_number 2014/7
_shelx_space_group_comment
;
The symmetry employed for this shelxl refinement is uniquely defined
by the following loop, which should always be used as a source of
symmetry information in preference to the above space-group names.
They are only intended as comments.
;
_shelx_estimated_absorpt_t_min 0.518
_shelx_estimated_absorpt_t_max 0.713

loop_
_space_group_symop_operation_xyz
'x, y, z'
'-x, -y, -z'

loop_
_atom_site_label
_atom_site_type_symbol
_atom_site_fract_x
_atom_site_fract_y
_atom_site_fract_z
_atom_site_U_iso_or_equiv
_atom_site_adp_type
_atom_site_occupancy
_atom_site_site_symmetry_order
_atom_site_calc_flag
_atom_site_refinement_flags_posn
_atom_site_refinement_flags_adp
_atom_site_refinement_flags_occupancy
_atom_site_disorder_assembly
_atom_site_disorder_group
Cu1 Cu 0.77847(4) 0.45968(4) 0.70682(3) 0.01698(11) Uani 1 1 d . . . . .
Cu2 Cu 1.0000 0.0000 0.5000 0.01932(13) Uani 1 2 d S . P . .
O1 O 0.4972(3) 0.4421(2) 0.6507(2) 0.0240(4) Uani 1 1 d . . . . .
O2 O 0.2298(3) 0.2699(3) 0.4751(2) 0.0242(4) Uani 1 1 d . . . . .
O3 O 0.9117(3) -0.1534(2) 0.2774(2) 0.0229(4) Uani 1 1 d . . . . .
O4 O 0.6516(3) -0.2450(2) 0.0914(2) 0.0250(4) Uani 1 1 d . . . . .
O5 O 0.7310(3) 0.4395(3) 0.9326(2) 0.0261(4) Uani 1 1 d . . . . .
N1 N 0.7030(3) 0.2212(3) 0.5417(2) 0.0154(4) Uani 1 1 d . . . . .
N2 N 0.7906(3) 0.1004(3) 0.4625(2) 0.0159(4) Uani 1 1 d . . . . .
N3 N 0.8441(4) 0.7187(3) 0.8181(3) 0.0226(5) Uani 1 1 d . . . . .
N4 N 1.0649(3) 0.4932(3) 0.7408(3) 0.0216(5) Uani 1 1 d . . . . .
C1 C 0.4058(4) 0.3075(3) 0.5310(3) 0.0176(5) Uani 1 1 d . . . . .
C2 C 0.5261(3) 0.1865(3) 0.4576(3) 0.0155(5) Uani 1 1 d . . . . .
C3 C 0.4967(4) 0.0421(3) 0.3203(3) 0.0191(5) Uani 1 1 d . . . . .
H3 H 0.3882 -0.0094 0.2416 0.023 Uiso 1 1 calc R U . . .
C4 C 0.6685(4) -0.0080(3) 0.3282(3) 0.0164(5) Uani 1 1 d . . . . .
C5 C 0.7458(4) -0.1466(3) 0.2237(3) 0.0187(5) Uani 1 1 d . . . . .
C6 C 1.0524(4) 0.7854(3) 0.8921(3) 0.0272(6) Uani 1 1 d . . . . .
H6A H 1.0690 0.7788 0.9892 0.033 Uiso 1 1 calc R U . . .
H6B H 1.1001 0.9053 0.9111 0.033 Uiso 1 1 calc R U . . .
C7 C 1.1645(4) 0.6760(4) 0.7856(4) 0.0283(6) Uani 1 1 d . . . . .
H7A H 1.1669 0.6979 0.6957 0.034 Uiso 1 1 calc R U . . .
H7B H 1.2980 0.7034 0.8369 0.034 Uiso 1 1 calc R U . . .
H1 H 0.716(5) 0.528(5) 0.989(4) 0.029(9) Uiso 1 1 d . . . . .
H2 H 0.638(6) 0.371(6) 0.927(5) 0.053(13) Uiso 1 1 d . . . . .
H3A H 0.830(5) 0.752(5) 0.757(4) 0.033(10) Uiso 1 1 d . . . . .
H3B H 0.773(5) 0.755(5) 0.881(4) 0.037(10) Uiso 1 1 d . . . . .
H4A H 1.108(5) 0.431(5) 0.673(4) 0.031(9) Uiso 1 1 d . . . . .
H4B H 1.095(5) 0.467(5) 0.814(4) 0.034(10) Uiso 1 1 d . . . . .

loop_
_atom_site_aniso_label
_atom_site_aniso_U_11
_atom_site_aniso_U_22
_atom_site_aniso_U_33
_atom_site_aniso_U_23
_atom_site_aniso_U_13
_atom_site_aniso_U_12
Cu1 0.01594(17) 0.01460(17) 0.01562(17) 0.00122(12) 0.00195(12) 0.00597(12)
Cu2 0.0195(2) 0.0206(2) 0.0156(2) 0.00284(18) 0.00200(17) 0.01201(18)
O1 0.0203(9) 0.0248(10) 0.0209(10) 0.0014(8) 0.0020(8) 0.0122(8)
O2 0.0148(9) 0.0325(11) 0.0238(10) 0.0089(9) 0.0033(8) 0.0107(8)
O3 0.0270(10) 0.0210(9) 0.0184(9) 0.0035(8) 0.0052(8) 0.0121(8)
O4 0.0269(10) 0.0217(9) 0.0153(9) -0.0022(8) 0.0039(8) 0.0051(8)
O5 0.0276(12) 0.0262(11) 0.0227(11) 0.0084(9) 0.0054(9) 0.0077(10)
N1 0.0141(10) 0.0141(10) 0.0165(10) 0.0036(8) 0.0041(8) 0.0063(8)
N2 0.0148(10) 0.0149(10) 0.0152(10) 0.0030(8) 0.0034(8) 0.0057(8)
N3 0.0291(13) 0.0178(11) 0.0201(12) 0.0059(10) 0.0051(10) 0.0093(10)
N4 0.0203(12) 0.0181(11) 0.0252(13) 0.0068(10) 0.0057(10) 0.0079(9)
C1 0.0194(13) 0.0217(13) 0.0163(12) 0.0103(10) 0.0057(10) 0.0095(10)
C2 0.0122(11) 0.0176(12) 0.0171(12) 0.0072(10) 0.0034(9) 0.0050(9)
C3 0.0160(12) 0.0204(12) 0.0167(12) 0.0059(10) 0.0002(10) 0.0024(10)
C4 0.0179(12) 0.0129(11) 0.0152(12) 0.0037(10) 0.0027(10) 0.0025(10)
C5 0.0226(13) 0.0159(12) 0.0186(13) 0.0077(10) 0.0079(10) 0.0047(10)
C6 0.0277(15) 0.0162(13) 0.0291(15) 0.0039(11) 0.0012(12) 0.0023(11)
C7 0.0243(15) 0.0243(14) 0.0347(16) 0.0120(12) 0.0094(12) 0.0029(12)

loop_
_atom_type_symbol
_atom_type_description
_atom_type_scat_dispersion_real
_atom_type_scat_dispersion_imag
_atom_type_scat_source
C C 0.0033 0.0016 'International Tables Vol C Tables 4.2.6.8 and 6.1.1.4'
H H 0.0000 0.0000 'International Tables Vol C Tables 4.2.6.8 and 6.1.1.4'
N N 0.0061 0.0033 'International Tables Vol C Tables 4.2.6.8 and 6.1.1.4'
O O 0.0106 0.0060 'International Tables Vol C Tables 4.2.6.8 and 6.1.1.4'
Cu Cu 0.3201 1.2651 'International Tables Vol C Tables 4.2.6.8 and 6.1.1.4'

loop_
_geom_angle_atom_site_label_1
_geom_angle_atom_site_label_2
_geom_angle_atom_site_label_3
_geom_angle
_geom_angle_site_symmetry_1
_geom_angle_site_symmetry_3
_geom_angle_publ_flag
N1 Cu1 N4 98.29(9) . . ?
N1 Cu1 O1 82.22(8) . . ?
N4 Cu1 O1 171.28(10) . . ?
N1 Cu1 N3 162.04(10) . . ?
N4 Cu1 N3 84.82(10) . . ?
O1 Cu1 N3 92.08(9) . . ?
N1 Cu1 O5 106.89(9) . . ?
N4 Cu1 O5 96.54(10) . . ?
O1 Cu1 O5 91.61(8) . . ?
N3 Cu1 O5 90.21(10) . . ?
N2 Cu2 N2 180.0 . 2_756 ?
N2 Cu2 O3 82.21(8) . . ?
N2 Cu2 O3 97.79(8) 2_756 . ?
N2 Cu2 O3 97.79(8) . 2_756 ?
N2 Cu2 O3 82.21(8) 2_756 2_756 ?
O3 Cu2 O3 180.0 . 2_756 ?
C1 O1 Cu1 114.61(15) . . ?
C5 O3 Cu2 113.23(16) . . ?
Cu1 O5 H1 107(3) . . ?
Cu1 O5 H2 116(3) . . ?
H1 O5 H2 104(4) . . ?
N2 N1 C2 107.96(19) . . ?
N2 N1 Cu1 138.20(16) . . ?
C2 N1 Cu1 110.82(15) . . ?
N1 N2 C4 107.85(19) . . ?
N1 N2 Cu2 138.95(16) . . ?
C4 N2 Cu2 110.74(16) . . ?
C6 N3 Cu1 108.95(17) . . ?
C6 N3 H3A 108(3) . . ?
Cu1 N3 H3A 107(3) . . ?
C6 N3 H3B 111(2) . . ?
Cu1 N3 H3B 114(3) . . ?
H3A N3 H3B 108(4) . . ?
C7 N4 Cu1 109.63(17) . . ?
C7 N4 H4A 110(2) . . ?
Cu1 N4 H4A 117(2) . . ?
C7 N4 H4B 110(2) . . ?
Cu1 N4 H4B 107(2) . . ?
H4A N4 H4B 102(3) . . ?
O2 C1 O1 125.6(2) . . ?
O2 C1 C2 119.7(2) . . ?
O1 C1 C2 114.7(2) . . ?
N1 C2 C3 110.7(2) . . ?
N1 C2 C1 115.1(2) . . ?
C3 C2 C1 134.2(2) . . ?
C2 C3 C4 103.3(2) . . ?
C2 C3 H3 128.4 . . ?
C4 C3 H3 128.4 . . ?
N2 C4 C3 110.2(2) . . ?
N2 C4 C5 115.0(2) . . ?
C3 C4 C5 134.7(2) . . ?
O4 C5 O3 124.5(2) . . ?
O4 C5 C4 120.1(2) . . ?
O3 C5 C4 115.3(2) . . ?
N3 C6 C7 107.8(2) . . ?
N3 C6 H6A 110.1 . . ?
C7 C6 H6A 110.1 . . ?
N3 C6 H6B 110.1 . . ?
C7 C6 H6B 110.1 . . ?
H6A C6 H6B 108.5 . . ?
N4 C7 C6 107.5(2) . . ?
N4 C7 H7A 110.2 . . ?
C6 C7 H7A 110.2 . . ?
N4 C7 H7B 110.2 . . ?
C6 C7 H7B 110.2 . . ?
H7A C7 H7B 108.5 . . ?

loop_
_geom_bond_atom_site_label_1
_geom_bond_atom_site_label_2
_geom_bond_distance
_geom_bond_site_symmetry_2
_geom_bond_publ_flag
Cu1 N1 1.977(2) . ?
Cu1 N4 1.981(2) . ?
Cu1 O1 1.9907(18) . ?
Cu1 N3 2.009(2) . ?
Cu1 O5 2.324(2) . ?
Cu2 N2 1.964(2) . ?
Cu2 N2 1.964(2) 2_756 ?
Cu2 O3 1.9883(18) . ?
Cu2 O3 1.9884(18) 2_756 ?
O1 C1 1.270(3) . ?
O2 C1 1.244(3) . ?
O3 C5 1.276(3) . ?
O4 C5 1.251(3) . ?
O5 H1 0.78(4) . ?
O5 H2 0.78(5) . ?
N1 N2 1.341(3) . ?
N1 C2 1.349(3) . ?
N2 C4 1.352(3) . ?
N3 C6 1.478(4) . ?
N3 H3A 0.77(4) . ?
N3 H3B 0.83(4) . ?
N4 C7 1.476(4) . ?
N4 H4A 0.80(4) . ?
N4 H4B 0.85(4) . ?
C1 C2 1.495(3) . ?
C2 C3 1.379(4) . ?
C3 C4 1.391(4) . ?
C3 H3 0.9300 . ?
C4 C5 1.478(3) . ?
C6 C7 1.511(4) . ?
C6 H6A 0.9700 . ?
C6 H6B 0.9700 . ?
C7 H7A 0.9700 . ?
C7 H7B 0.9700 . ?
